data_7126397
loop_
_publ_author_name
'Burt, Liam K.'
'Cordiner, Richard L.'
'Hill, Anthony F.'
'Manzano, Richard A.'
'Wagler, J\"org'

_publ_section_title
;
 The significance of phosphoniocarbynes in halocarbyne cross-coupling
 reactions.
;
_journal_issue 42
_journal_name_full 'Chemical communications (Cambridge, England)'
_journal_page_first 5673
_journal_page_last 5676
_journal_paper_doi 10.1039/d0cc02070b
_journal_volume 56
_journal_year 2020
_chemical_formula_moiety 'C54 H52 B Br N6 O2 P2 Pt W'
_chemical_formula_sum 'C54 H52 B Br N6 O2 P2 Pt W'
_chemical_formula_weight 1348.61
_space_group_crystal_system monoclinic
_space_group_IT_number 14
_space_group_name_Hall '-P 2yn'
_space_group_name_H-M_alt 'P 1 21/n 1'
_atom_sites_solution_hydrogens geom
_atom_sites_solution_primary dual
_audit_creation_date 2019-03-21
_audit_creation_method
;
Olex2 1.2
(compiled May 18 2018 14:05:52 for OlexSys, GUI svn.r5506)
;
_audit_update_record
;
2020-03-06 deposited with the CCDC.	2020-04-08 downloaded from the CCDC.
;
_cell_angle_alpha 90
_cell_angle_beta 98.6360(10)
_cell_angle_gamma 90
_cell_formula_units_Z 4
_cell_length_a 9.59230(10)
_cell_length_b 22.6404(4)
_cell_length_c 23.4154(3)
_cell_measurement_reflns_used 8021
_cell_measurement_temperature 150.00(10)
_cell_measurement_theta_max 73.5750
_cell_measurement_theta_min 4.7470
_cell_volume 5027.55(12)
_computing_cell_refinement 'CrysAlisPro 1.171.40.36a (Rigaku OD, 2018)'
_computing_data_collection 'CrysAlisPro 1.171.40.36a (Rigaku OD, 2018)'
_computing_data_reduction 'CrysAlisPro 1.171.40.36a (Rigaku OD, 2018)'
_computing_molecular_graphics 'Olex2 (Dolomanov et al., 2009)'
_computing_publication_material 'Olex2 (Dolomanov et al., 2009)'
_computing_structure_refinement 'ShelXL (Sheldrick, 2015)'
_computing_structure_solution 'ShelXT (Sheldrick, 2015)'
_diffrn_ambient_environment N~2~
_diffrn_ambient_temperature 150.00(10)
_diffrn_detector 'CCD plate'
_diffrn_detector_area_resol_mean 8.1297
_diffrn_detector_type EosS2
_diffrn_measured_fraction_theta_full 0.995
_diffrn_measured_fraction_theta_max 0.973
_diffrn_measurement_details
;
List of Runs (angles in degrees, time in seconds):

  # Type    Start    End  Width  t~exp~   \w     \q     \k     \f   Frames
#--------------------------------------------------------------------------
  1  \w     21.00 106.00   1.00    4.00    --   37.20  38.00 120.00   85
  2  \w    -11.00  54.00   1.00    4.00    --   37.20 -57.00-120.00   65
  3  \w    -24.00  65.00   1.00    4.00    --   37.20 -19.00  90.00   89
  4  \w      7.00  76.00   1.00    4.00    --   37.20 -99.00   0.00   69
  5  \w     58.00 131.00   1.00   12.00    --  111.00 -25.00   0.00   73
  6  \w     59.00 109.00   1.00   12.00    --  111.00-111.00  30.00   50
  7  \w     63.00 117.00   1.00   12.00    --  111.00 -38.00 -60.00   54
  8  \w     52.00 106.00   1.00   12.00    --  111.00 -92.00 -90.00   54
  9  \w     41.00  84.00   1.00   12.00    --  111.00-111.00  90.00   43
 10  \w    124.00 175.00   1.00   12.00    --  111.00  77.00  30.00   51
 11  \w     41.00 133.00   1.00   12.00    --  111.00 -25.00  90.00   92
 12  \w     45.00 128.00   1.00   12.00    --  111.00 -50.00-120.00   83
;
_diffrn_measurement_device 'four-circle diffractometer'
_diffrn_measurement_device_type 'SuperNova, Dual, Cu at home/near, EosS2'
_diffrn_measurement_method '\w scans'
_diffrn_orient_matrix_type 'CrysAlisPro convention (1999,Acta A55,543-557)'
_diffrn_orient_matrix_UB_11 0.0492435000
_diffrn_orient_matrix_UB_12 -0.0638859000
_diffrn_orient_matrix_UB_13 -0.0076447000
_diffrn_orient_matrix_UB_21 0.1077450000
_diffrn_orient_matrix_UB_22 0.0224288000
_diffrn_orient_matrix_UB_23 -0.0375603000
_diffrn_orient_matrix_UB_31 0.1111834000
_diffrn_orient_matrix_UB_32 0.0065154000
_diffrn_orient_matrix_UB_33 0.0544205000
_diffrn_radiation_monochromator mirror
_diffrn_radiation_probe x-ray
_diffrn_radiation_type CuK\a
_diffrn_radiation_wavelength 1.54184
_diffrn_reflns_av_R_equivalents 0.0288
_diffrn_reflns_av_unetI/netI 0.0434
_diffrn_reflns_Laue_measured_fraction_full 0.995
_diffrn_reflns_Laue_measured_fraction_max 0.973
_diffrn_reflns_limit_h_max 11
_diffrn_reflns_limit_h_min -11
_diffrn_reflns_limit_k_max 27
_diffrn_reflns_limit_k_min -25
_diffrn_reflns_limit_l_max 29
_diffrn_reflns_limit_l_min -18
_diffrn_reflns_number 18731
_diffrn_reflns_point_group_measured_fraction_full 0.995
_diffrn_reflns_point_group_measured_fraction_max 0.973
_diffrn_reflns_theta_full 67.684
_diffrn_reflns_theta_max 73.753
_diffrn_reflns_theta_min 3.819
_diffrn_source 'micro-focus sealed X-ray tube'
_diffrn_source_type 'SuperNova (Cu) X-ray Source'
_exptl_absorpt_coefficient_mu 11.205
_exptl_absorpt_correction_T_max 1.00000
_exptl_absorpt_correction_T_min 0.84689
_exptl_absorpt_correction_type multi-scan
_exptl_absorpt_process_details
;
CrysAlisPro 1.171.40.36a (Rigaku Oxford Diffraction, 2018)
Empirical absorption correction using spherical harmonics,
 implemented in SCALE3 ABSPACK scaling algorithm.
;
_exptl_crystal_colour 'clear light orange'
_exptl_crystal_density_diffrn 1.782
_exptl_crystal_description plate
_exptl_crystal_F_000 2624
_exptl_crystal_size_max 0.135
_exptl_crystal_size_mid 0.054
_exptl_crystal_size_min 0.035
_refine_diff_density_max 1.854
_refine_diff_density_min -2.477
_refine_diff_density_rms 0.156
_refine_ls_extinction_method none
_refine_ls_goodness_of_fit_ref 1.032
_refine_ls_hydrogen_treatment constr
_refine_ls_matrix_type full
_refine_ls_number_parameters 619
_refine_ls_number_reflns 9886
_refine_ls_number_restraints 0
_refine_ls_restrained_S_all 1.032
_refine_ls_R_factor_all 0.0452
_refine_ls_R_factor_gt 0.0371
_refine_ls_shift/su_max 0.002
_refine_ls_shift/su_mean 0.000
_refine_ls_structure_factor_coef Fsqd
_refine_ls_weighting_details 'w=1/[\s^2^(Fo^2^)+(0.0527P)^2^+13.7141P] where P=(Fo^2^+2Fc^2^)/3'
_refine_ls_weighting_scheme calc
_refine_ls_wR_factor_gt 0.0925
_refine_ls_wR_factor_ref 0.0979
_reflns_Friedel_coverage 0.000
_reflns_number_gt 8545
_reflns_number_total 9886
_reflns_threshold_expression 'I > 2\s(I)'
_cod_data_source_file d0cc02070b3.cif
_cod_data_source_block 2b
_cod_depositor_comments 'Adding full bibliography for 7126395--7126402.cif.'
_cod_database_code 7126397
_publcif_datablock.id {3da3ee68-6444-4c9d-8da2-df66d939449c}

_shelx_shelxl_version_number 2018/3
_chemical_oxdiff_formula 'C52 H52 B1 N6 P2 Br W1 Pt1'
_chemical_oxdiff_usercomment 'True evap. Ether/n-pent'
_shelx_space_group_comment
;
The symmetry employed for this shelxl refinement is uniquely defined
by the following loop, which should always be used as a source of
symmetry information in preference to the above space-group names.
They are only intended as comments.
;
_reflns_odcompleteness_completeness 99.25
_reflns_odcompleteness_iscentric 1
_reflns_odcompleteness_theta 69.95
_olex2_refinement_description
;
1. Fixed Uiso
 At 1.2 times of:
  All B(H) groups, All C(H) groups
 At 1.5 times of:
  All C(H,H,H) groups
2.a Ternary CH refined with riding coordinates:
 B1(H1)
2.b Aromatic/amide H refined with riding coordinates:
 C13(H13), C23(H23), C33(H33), C42(H42), C43(H43), C44(H44), C45(H45),
 C46(H46), C52(H52), C53(H53), C54(H54), C55(H55), C56(H56), C62(H62), C63(H63),
  C64(H64), C65(H65), C66(H66), C72(H72), C73(H73), C74(H74), C75(H75),
 C76(H76), C82(H82), C83(H83), C84(H84), C85(H85), C86(H86), C92(H92), C93(H93),
  C94(H94), C95(H95), C96(H96)
2.c Idealised Me refined as rotating group:
 C11(H11A,H11B,H11C), C15(H15A,H15B,H15C), C21(H21A,H21B,H21C), C25(H25A,H25B,
 H25C), C31(H31A,H31B,H31C), C35(H35A,H35B,H35C)
;
_ins_header
;
TITL LB003_scale in P2(1)/n 
REM P2(1)/n (#14 in standard setting)
CELL 1.54184   9.592335  22.640353  23.415446  90.0000  98.6362  90.0000
ZERR    4.00   0.000113   0.000357   0.000295   0.0000   0.0011   0.0000
LATT  1
SYMM -x+1/2, y+1/2,-z+1/2 
SFAC C H B N P Br W Pt
UNIT 208.00 208.00 4.00 24.00 8.00 4.00 4.00 4.00
TREF
HKLF 4
END
;
_olex2_submission_special_instructions 'No special instructions were received'
_oxdiff_exptl_absorpt_empirical_details
;
Empirical correction (ABSPACK) includes:
- Absorption correction using spherical harmonics
- Frame scaling
;
_oxdiff_exptl_absorpt_empirical_full_max 1.267
_oxdiff_exptl_absorpt_empirical_full_min 0.865
_publcif_funding_html
;
;

loop_
_space_group_symop_operation_xyz
'x, y, z'
'-x+1/2, y+1/2, -z+1/2'
'-x, -y, -z'
'x-1/2, -y-1/2, z-1/2'

loop_
_atom_site_label
_atom_site_type_symbol
_atom_site_fract_x
_atom_site_fract_y
_atom_site_fract_z
_atom_site_U_iso_or_equiv
_atom_site_adp_type
_atom_site_occupancy
_atom_site_site_symmetry_order
_atom_site_calc_flag
_atom_site_refinement_flags_posn
_atom_site_refinement_flags_adp
_atom_site_refinement_flags_occupancy
_atom_site_disorder_assembly
_atom_site_disorder_group
Pt1 Pt 0.74375(2) 0.19497(2) 0.67214(2) 0.01403(7) Uani 1 1 d . . . . .
W1 W 0.89674(2) 0.32776(2) 0.60649(2) 0.01415(7) Uani 1 1 d . . . . .
Br1 Br 0.71064(8) 0.10240(3) 0.72892(3) 0.03324(15) Uani 1 1 d . . . . .
P1 P 0.75413(13) 0.13000(6) 0.59592(5) 0.0147(2) Uani 1 1 d . . . . .
P2 P 0.65442(14) 0.24792(6) 0.74368(6) 0.0171(3) Uani 1 1 d . . . . .
O1 O 1.1502(5) 0.2395(2) 0.6122(2) 0.0364(11) Uani 1 1 d . . . . .
O2 O 0.7637(5) 0.2926(2) 0.48047(18) 0.0291(9) Uani 1 1 d . . . . .
N1 N 1.0296(5) 0.3966(2) 0.56508(19) 0.0185(9) Uani 1 1 d . . . . .
N2 N 1.0367(5) 0.4534(2) 0.58517(19) 0.0183(9) Uani 1 1 d . . . . .
N3 N 0.9976(5) 0.3752(2) 0.68550(19) 0.0177(9) Uani 1 1 d . . . . .
N4 N 1.0004(5) 0.4361(2) 0.68701(19) 0.0180(9) Uani 1 1 d . . . . .
N5 N 0.7465(5) 0.40313(19) 0.59826(19) 0.0180(9) Uani 1 1 d . . . . .
N6 N 0.7928(5) 0.4596(2) 0.61194(19) 0.0182(9) Uani 1 1 d . . . . .
C1 C 0.8046(5) 0.2657(2) 0.6368(2) 0.0178(10) Uani 1 1 d . . . . .
C2 C 1.0541(6) 0.2718(3) 0.6095(2) 0.0244(12) Uani 1 1 d . . . . .
C3 C 0.8134(6) 0.3023(2) 0.5277(3) 0.0210(11) Uani 1 1 d . . . . .
C11 C 1.1363(7) 0.3369(3) 0.4937(3) 0.0299(13) Uani 1 1 d . . . . .
H11A H 1.187257 0.308491 0.519289 0.045 Uiso 1 1 calc GR . . . .
H11B H 1.188172 0.345370 0.462682 0.045 Uiso 1 1 calc GR . . . .
H11C H 1.045571 0.321080 0.478306 0.045 Uiso 1 1 calc GR . . . .
C12 C 1.1176(6) 0.3924(3) 0.5263(2) 0.0213(11) Uani 1 1 d . . . . .
C13 C 1.1842(6) 0.4467(3) 0.5216(2) 0.0236(11) Uani 1 1 d . . . . .
H13 H 1.250498 0.455619 0.497779 0.028 Uiso 1 1 calc R . . . .
C14 C 1.1318(6) 0.4842(3) 0.5595(2) 0.0207(11) Uani 1 1 d . . . . .
C15 C 1.1675(7) 0.5477(3) 0.5723(3) 0.0314(14) Uani 1 1 d . . . . .
H15A H 1.082561 0.569491 0.574561 0.047 Uiso 1 1 calc GR . . . .
H15B H 1.213420 0.563848 0.542069 0.047 Uiso 1 1 calc GR . . . .
H15C H 1.229269 0.550590 0.608441 0.047 Uiso 1 1 calc GR . . . .
C21 C 1.0853(6) 0.2925(3) 0.7509(3) 0.0254(12) Uani 1 1 d . . . . .
H21A H 1.003237 0.270732 0.734304 0.038 Uiso 1 1 calc GR . . . .
H21B H 1.100502 0.287250 0.792011 0.038 Uiso 1 1 calc GR . . . .
H21C H 1.165963 0.278399 0.735159 0.038 Uiso 1 1 calc GR . . . .
C22 C 1.0639(6) 0.3564(3) 0.7371(2) 0.0194(10) Uani 1 1 d . . . . .
C23 C 1.1077(6) 0.4051(3) 0.7714(3) 0.0255(12) Uani 1 1 d . . . . .
H23 H 1.154532 0.404378 0.809125 0.031 Uiso 1 1 calc R . . . .
C24 C 1.0686(6) 0.4545(3) 0.7387(2) 0.0219(11) Uani 1 1 d . . . . .
C25 C 1.0959(7) 0.5179(3) 0.7526(3) 0.0320(14) Uani 1 1 d . . . . .
H25A H 1.169532 0.532076 0.732571 0.048 Uiso 1 1 calc GR . . . .
H25B H 1.124213 0.522364 0.793480 0.048 Uiso 1 1 calc GR . . . .
H25C H 1.011470 0.540307 0.740759 0.048 Uiso 1 1 calc GR . . . .
C31 C 0.5217(6) 0.3532(3) 0.5597(3) 0.0304(13) Uani 1 1 d . . . . .
H31A H 0.516950 0.347192 0.518880 0.046 Uiso 1 1 calc GR . . . .
H31B H 0.428408 0.358998 0.568806 0.046 Uiso 1 1 calc GR . . . .
H31C H 0.563359 0.319120 0.579978 0.046 Uiso 1 1 calc GR . . . .
C32 C 0.6104(6) 0.4068(3) 0.5777(2) 0.0220(11) Uani 1 1 d . . . . .
C33 C 0.5672(6) 0.4653(3) 0.5779(3) 0.0253(12) Uani 1 1 d . . . . .
H33 H 0.477055 0.479656 0.565226 0.030 Uiso 1 1 calc R . . . .
C34 C 0.6826(6) 0.4978(3) 0.6003(2) 0.0223(11) Uani 1 1 d . . . . .
C35 C 0.6933(7) 0.5619(3) 0.6142(3) 0.0317(14) Uani 1 1 d . . . . .
H35A H 0.686783 0.567580 0.654385 0.048 Uiso 1 1 calc GR . . . .
H35B H 0.617879 0.582685 0.591068 0.048 Uiso 1 1 calc GR . . . .
H35C H 0.782091 0.576735 0.606267 0.048 Uiso 1 1 calc GR . . . .
C41 C 0.7655(6) 0.2530(3) 0.8137(2) 0.0229(12) Uani 1 1 d . . . . .
C42 C 0.7430(7) 0.2961(3) 0.8542(3) 0.0310(14) Uani 1 1 d . . . . .
H42 H 0.673775 0.324755 0.844802 0.037 Uiso 1 1 calc R . . . .
C43 C 0.8253(7) 0.2959(3) 0.9090(3) 0.0359(16) Uani 1 1 d . . . . .
H43 H 0.810432 0.324650 0.935823 0.043 Uiso 1 1 calc R . . . .
C44 C 0.9265(7) 0.2543(3) 0.9234(3) 0.0349(15) Uani 1 1 d . . . . .
H44 H 0.979831 0.254543 0.960010 0.042 Uiso 1 1 calc R . . . .
C45 C 0.9506(7) 0.2115(3) 0.8836(3) 0.0331(14) Uani 1 1 d . . . . .
H45 H 1.020239 0.183117 0.893564 0.040 Uiso 1 1 calc R . . . .
C46 C 0.8710(6) 0.2109(3) 0.8292(3) 0.0257(12) Uani 1 1 d . . . . .
H46 H 0.887977 0.182258 0.802591 0.031 Uiso 1 1 calc R . . . .
C51 C 0.5949(6) 0.3240(3) 0.7288(2) 0.0232(12) Uani 1 1 d . . . . .
C52 C 0.4537(7) 0.3354(3) 0.7063(3) 0.0331(14) Uani 1 1 d . . . . .
H52 H 0.390011 0.304383 0.699125 0.040 Uiso 1 1 calc R . . . .
C53 C 0.4088(9) 0.3931(3) 0.6946(4) 0.048(2) Uani 1 1 d . . . . .
H53 H 0.315937 0.400563 0.678334 0.057 Uiso 1 1 calc R . . . .
C54 C 0.5026(9) 0.4397(3) 0.7071(4) 0.047(2) Uani 1 1 d . . . . .
H54 H 0.471081 0.478391 0.701039 0.056 Uiso 1 1 calc R . . . .
C55 C 0.6427(10) 0.4290(3) 0.7284(3) 0.0442(19) Uani 1 1 d . . . . .
H55 H 0.705750 0.460167 0.736206 0.053 Uiso 1 1 calc R . . . .
C56 C 0.6891(8) 0.3703(3) 0.7382(3) 0.0329(15) Uani 1 1 d . . . . .
H56 H 0.783883 0.362718 0.751117 0.039 Uiso 1 1 calc R . . . .
C61 C 0.4957(6) 0.2107(2) 0.7601(2) 0.0199(11) Uani 1 1 d . . . . .
C62 C 0.4663(6) 0.2063(3) 0.8163(3) 0.0242(12) Uani 1 1 d . . . . .
H62 H 0.529127 0.221403 0.846888 0.029 Uiso 1 1 calc R . . . .
C63 C 0.3404(7) 0.1786(3) 0.8266(3) 0.0294(13) Uani 1 1 d . . . . .
H63 H 0.320226 0.175542 0.864107 0.035 Uiso 1 1 calc R . . . .
C64 C 0.2468(6) 0.1560(3) 0.7808(3) 0.0280(13) Uani 1 1 d . . . . .
H64 H 0.163774 0.138016 0.787667 0.034 Uiso 1 1 calc R . . . .
C65 C 0.2773(6) 0.1604(3) 0.7248(3) 0.0266(12) Uani 1 1 d . . . . .
H65 H 0.214998 0.144908 0.694166 0.032 Uiso 1 1 calc R . . . .
C66 C 0.3997(6) 0.1875(3) 0.7145(3) 0.0231(11) Uani 1 1 d . . . . .
H66 H 0.418975 0.190441 0.676817 0.028 Uiso 1 1 calc R . . . .
C71 C 0.5725(6) 0.1023(3) 0.5825(2) 0.0191(10) Uani 1 1 d . . . . .
C72 C 0.5362(7) 0.0437(3) 0.5885(3) 0.0311(13) Uani 1 1 d . . . . .
H72 H 0.606113 0.015440 0.598176 0.037 Uiso 1 1 calc R . . . .
C73 C 0.3943(8) 0.0270(4) 0.5800(3) 0.0402(17) Uani 1 1 d . . . . .
H73 H 0.369983 -0.012402 0.583690 0.048 Uiso 1 1 calc R . . . .
C74 C 0.2902(7) 0.0689(4) 0.5661(3) 0.0387(17) Uani 1 1 d . . . . .
H74 H 0.195980 0.057557 0.560460 0.046 Uiso 1 1 calc R . . . .
C75 C 0.3249(6) 0.1277(3) 0.5605(3) 0.0328(15) Uani 1 1 d . . . . .
H75 H 0.254534 0.155832 0.550851 0.039 Uiso 1 1 calc R . . . .
C76 C 0.4667(6) 0.1445(3) 0.5694(2) 0.0237(12) Uani 1 1 d . . . . .
H76 H 0.490639 0.184086 0.566589 0.028 Uiso 1 1 calc R . . . .
C81 C 0.8695(6) 0.0658(2) 0.6074(2) 0.0184(10) Uani 1 1 d . . . . .
C82 C 0.9659(6) 0.0597(3) 0.6573(3) 0.0246(12) Uani 1 1 d . . . . .
H82 H 0.974022 0.089313 0.685168 0.029 Uiso 1 1 calc R . . . .
C83 C 1.0507(7) 0.0099(3) 0.6662(3) 0.0364(15) Uani 1 1 d . . . . .
H83 H 1.115104 0.006042 0.699851 0.044 Uiso 1 1 calc R . . . .
C84 C 1.0392(8) -0.0339(3) 0.6249(3) 0.0377(16) Uani 1 1 d . . . . .
H84 H 1.094339 -0.067703 0.631329 0.045 Uiso 1 1 calc R . . . .
C85 C 0.9464(8) -0.0281(3) 0.5739(3) 0.0369(15) Uani 1 1 d . . . . .
H85 H 0.940814 -0.057407 0.545854 0.044 Uiso 1 1 calc R . . . .
C86 C 0.8619(7) 0.0217(3) 0.5651(3) 0.0284(13) Uani 1 1 d . . . . .
H86 H 0.799676 0.025854 0.530788 0.034 Uiso 1 1 calc R . . . .
C91 C 0.7886(6) 0.1516(2) 0.5241(2) 0.0180(10) Uani 1 1 d . . . . .
C92 C 0.6872(6) 0.1488(3) 0.4749(2) 0.0225(11) Uani 1 1 d . . . . .
H92 H 0.595650 0.137260 0.478195 0.027 Uiso 1 1 calc R . . . .
C93 C 0.7217(7) 0.1632(3) 0.4209(3) 0.0287(13) Uani 1 1 d . . . . .
H93 H 0.652898 0.162180 0.388351 0.034 Uiso 1 1 calc R . . . .
C94 C 0.8592(8) 0.1792(3) 0.4156(3) 0.0327(15) Uani 1 1 d . . . . .
H94 H 0.882503 0.188588 0.379545 0.039 Uiso 1 1 calc R . . . .
C95 C 0.9619(7) 0.1810(3) 0.4644(3) 0.0302(13) Uani 1 1 d . . . . .
H95 H 1.054050 0.191313 0.460820 0.036 Uiso 1 1 calc R . . . .
C96 C 0.9273(6) 0.1675(3) 0.5188(3) 0.0245(12) Uani 1 1 d . . . . .
H96 H 0.995992 0.169101 0.551337 0.029 Uiso 1 1 calc R . . . .
B1 B 0.9493(7) 0.4722(3) 0.6324(3) 0.0206(12) Uani 1 1 d . . . . .
H1 H 0.963008 0.514395 0.640595 0.025 Uiso 1 1 calc R . . . .

loop_
_atom_site_aniso_label
_atom_site_aniso_U_11
_atom_site_aniso_U_22
_atom_site_aniso_U_33
_atom_site_aniso_U_23
_atom_site_aniso_U_13
_atom_site_aniso_U_12
Pt1 0.01815(11) 0.01284(11) 0.01201(11) -0.00073(7) 0.00518(8) -0.00077(7)
W1 0.01721(12) 0.01152(12) 0.01421(12) 0.00032(8) 0.00391(8) 0.00019(8)
Br1 0.0442(4) 0.0285(3) 0.0294(3) 0.0026(3) 0.0133(3) -0.0007(3)
P1 0.0180(6) 0.0139(6) 0.0123(6) -0.0015(5) 0.0033(4) 0.0008(5)
P2 0.0200(6) 0.0176(6) 0.0151(6) -0.0042(5) 0.0076(5) -0.0008(5)
O1 0.033(2) 0.035(3) 0.038(3) -0.004(2) -0.0034(19) 0.019(2)
O2 0.039(2) 0.027(2) 0.020(2) -0.0054(17) -0.0029(18) 0.0015(18)
N1 0.024(2) 0.016(2) 0.016(2) 0.0030(17) 0.0065(17) -0.0014(18)
N2 0.021(2) 0.014(2) 0.020(2) 0.0016(17) 0.0040(17) -0.0016(17)
N3 0.021(2) 0.016(2) 0.016(2) 0.0007(17) 0.0022(17) -0.0017(17)
N4 0.021(2) 0.016(2) 0.017(2) 0.0008(17) 0.0033(17) 0.0024(17)
N5 0.026(2) 0.011(2) 0.018(2) -0.0008(17) 0.0042(18) -0.0011(17)
N6 0.025(2) 0.012(2) 0.018(2) -0.0014(17) 0.0048(18) 0.0065(17)
C1 0.016(2) 0.022(3) 0.014(2) -0.006(2) 0.0025(19) 0.002(2)
C2 0.034(3) 0.023(3) 0.017(3) -0.002(2) 0.003(2) -0.008(2)
C3 0.025(3) 0.013(2) 0.027(3) 0.000(2) 0.010(2) 0.001(2)
C11 0.032(3) 0.030(3) 0.032(3) -0.005(3) 0.017(3) 0.000(3)
C12 0.019(2) 0.024(3) 0.021(3) 0.001(2) 0.006(2) 0.004(2)
C13 0.023(3) 0.027(3) 0.021(3) 0.003(2) 0.003(2) -0.001(2)
C14 0.019(2) 0.024(3) 0.019(3) 0.007(2) 0.000(2) 0.000(2)
C15 0.035(3) 0.023(3) 0.036(3) 0.004(3) 0.004(3) -0.005(2)
C21 0.025(3) 0.027(3) 0.023(3) 0.007(2) -0.001(2) -0.001(2)
C22 0.020(2) 0.022(3) 0.017(2) 0.003(2) 0.004(2) -0.001(2)
C23 0.028(3) 0.029(3) 0.019(3) -0.001(2) 0.003(2) 0.000(2)
C24 0.023(3) 0.022(3) 0.022(3) -0.005(2) 0.006(2) 0.003(2)
C25 0.038(3) 0.023(3) 0.031(3) -0.010(3) -0.007(3) 0.007(3)
C31 0.022(3) 0.030(3) 0.038(3) -0.009(3) 0.002(2) -0.001(2)
C32 0.020(3) 0.024(3) 0.023(3) -0.003(2) 0.004(2) 0.003(2)
C33 0.022(3) 0.028(3) 0.026(3) -0.005(2) 0.002(2) 0.006(2)
C34 0.029(3) 0.023(3) 0.015(2) 0.002(2) 0.005(2) 0.013(2)
C35 0.040(3) 0.023(3) 0.032(3) 0.002(3) 0.005(3) 0.012(3)
C41 0.020(3) 0.033(3) 0.016(2) -0.003(2) 0.005(2) -0.008(2)
C42 0.032(3) 0.040(4) 0.022(3) -0.013(3) 0.005(2) -0.006(3)
C43 0.038(4) 0.052(4) 0.019(3) -0.014(3) 0.008(3) -0.016(3)
C44 0.038(4) 0.041(4) 0.025(3) 0.000(3) -0.001(3) -0.018(3)
C45 0.037(3) 0.030(3) 0.029(3) 0.008(3) -0.003(3) -0.010(3)
C46 0.025(3) 0.029(3) 0.023(3) -0.002(2) 0.004(2) -0.007(2)
C51 0.032(3) 0.020(3) 0.020(3) -0.002(2) 0.012(2) -0.001(2)
C52 0.032(3) 0.030(3) 0.041(4) 0.008(3) 0.017(3) 0.007(3)
C53 0.052(4) 0.038(4) 0.059(5) 0.019(4) 0.032(4) 0.020(4)
C54 0.075(6) 0.022(3) 0.056(5) 0.010(3) 0.047(4) 0.017(3)
C55 0.076(5) 0.023(3) 0.044(4) -0.007(3) 0.040(4) -0.004(3)
C56 0.046(4) 0.027(3) 0.032(3) -0.006(3) 0.025(3) -0.003(3)
C61 0.022(3) 0.018(3) 0.020(3) -0.001(2) 0.007(2) 0.001(2)
C62 0.027(3) 0.024(3) 0.023(3) -0.003(2) 0.006(2) -0.004(2)
C63 0.037(3) 0.029(3) 0.026(3) 0.006(2) 0.018(3) 0.001(3)
C64 0.024(3) 0.024(3) 0.039(3) 0.004(3) 0.013(2) -0.004(2)
C65 0.024(3) 0.020(3) 0.036(3) 0.001(2) 0.002(2) 0.001(2)
C66 0.024(3) 0.024(3) 0.021(3) 0.001(2) 0.005(2) 0.002(2)
C71 0.018(2) 0.024(3) 0.015(2) -0.003(2) 0.0014(19) 0.001(2)
C72 0.032(3) 0.031(3) 0.029(3) -0.002(3) -0.001(3) -0.006(3)
C73 0.039(4) 0.046(4) 0.036(4) -0.002(3) 0.006(3) -0.019(3)
C74 0.022(3) 0.068(5) 0.026(3) -0.004(3) 0.000(2) -0.014(3)
C75 0.021(3) 0.055(4) 0.022(3) -0.012(3) -0.001(2) 0.005(3)
C76 0.022(3) 0.030(3) 0.018(3) -0.003(2) 0.001(2) 0.000(2)
C81 0.020(2) 0.018(3) 0.017(2) 0.000(2) 0.005(2) 0.000(2)
C82 0.018(2) 0.031(3) 0.025(3) 0.002(2) 0.004(2) 0.006(2)
C83 0.028(3) 0.048(4) 0.032(3) 0.013(3) 0.003(3) 0.012(3)
C84 0.040(4) 0.030(3) 0.045(4) 0.009(3) 0.011(3) 0.019(3)
C85 0.052(4) 0.023(3) 0.038(4) -0.004(3) 0.014(3) 0.011(3)
C86 0.035(3) 0.026(3) 0.023(3) -0.003(2) 0.002(2) 0.011(3)
C91 0.025(3) 0.014(2) 0.017(2) 0.0012(19) 0.006(2) 0.005(2)
C92 0.026(3) 0.026(3) 0.016(3) -0.001(2) 0.002(2) -0.001(2)
C93 0.046(4) 0.025(3) 0.015(3) -0.001(2) 0.006(2) 0.005(3)
C94 0.059(4) 0.023(3) 0.022(3) 0.001(2) 0.024(3) 0.007(3)
C95 0.034(3) 0.024(3) 0.036(3) 0.001(3) 0.018(3) 0.000(3)
C96 0.027(3) 0.021(3) 0.027(3) -0.003(2) 0.009(2) 0.003(2)
B1 0.026(3) 0.016(3) 0.020(3) 0.003(2) 0.003(2) 0.001(2)

loop_
_atom_type_symbol
_atom_type_description
_atom_type_scat_dispersion_real
_atom_type_scat_dispersion_imag
_atom_type_scat_source
C C 0.0181 0.0091 'International Tables Vol C Tables 4.2.6.8 and 6.1.1.4'
H H 0.0000 0.0000 'International Tables Vol C Tables 4.2.6.8 and 6.1.1.4'
B B 0.0090 0.0039 'International Tables Vol C Tables 4.2.6.8 and 6.1.1.4'
Br Br -0.6763 1.2805 'International Tables Vol C Tables 4.2.6.8 and 6.1.1.4'
N N 0.0311 0.0180 'International Tables Vol C Tables 4.2.6.8 and 6.1.1.4'
O O 0.0492 0.0322 'International Tables Vol C Tables 4.2.6.8 and 6.1.1.4'
P P 0.2955 0.4335 'International Tables Vol C Tables 4.2.6.8 and 6.1.1.4'
Pt Pt -4.5932 6.9264 'International Tables Vol C Tables 4.2.6.8 and 6.1.1.4'
W W -5.4734 5.5774 'International Tables Vol C Tables 4.2.6.8 and 6.1.1.4'

loop_
_exptl_crystal_face_index_h
_exptl_crystal_face_index_k
_exptl_crystal_face_index_l
_exptl_crystal_face_perp_dist
0 -4 -14 0.0265
0 4 15 0.0225
-6 2 -1 0.0612
6 -4 -6 0.0571
0 15 -2 0.0239
0 -15 2 0.0110
-3 4 -11 0.0513
3 -5 11 0.0206

loop_
_geom_angle_atom_site_label_1
_geom_angle_atom_site_label_2
_geom_angle_atom_site_label_3
_geom_angle
_geom_angle_site_symmetry_1
_geom_angle_site_symmetry_3
_geom_angle_publ_flag
P1 Pt1 Br1 84.40(4) . . ?
P2 Pt1 Br1 87.69(4) . . ?
P2 Pt1 P1 160.28(5) . . ?
C1 Pt1 Br1 169.19(15) . . ?
C1 Pt1 P1 98.33(15) . . ?
C1 Pt1 P2 92.80(15) . . ?
N3 W1 N1 79.98(16) . . ?
N5 W1 N1 80.66(16) . . ?
N5 W1 N3 84.10(16) . . ?
C1 W1 N1 173.05(19) . . ?
C1 W1 N3 102.66(19) . . ?
C1 W1 N5 105.9(2) . . ?
C1 W1 C2 84.6(2) . . ?
C1 W1 C3 89.3(2) . . ?
C2 W1 N1 88.9(2) . . ?
C2 W1 N3 92.6(2) . . ?
C2 W1 N5 169.4(2) . . ?
C2 W1 C3 92.6(2) . . ?
C3 W1 N1 88.65(19) . . ?
C3 W1 N3 167.38(19) . . ?
C3 W1 N5 88.67(19) . . ?
C71 P1 Pt1 101.45(17) . . ?
C81 P1 Pt1 119.07(18) . . ?
C81 P1 C71 107.0(3) . . ?
C81 P1 C91 99.2(2) . . ?
C91 P1 Pt1 124.81(18) . . ?
C91 P1 C71 103.5(2) . . ?
C41 P2 Pt1 116.86(19) . . ?
C41 P2 C51 103.6(3) . . ?
C41 P2 C61 103.5(3) . . ?
C51 P2 Pt1 119.09(18) . . ?
C61 P2 Pt1 108.76(18) . . ?
C61 P2 C51 103.2(3) . . ?
N2 N1 W1 119.4(3) . . ?
C12 N1 W1 133.0(4) . . ?
C12 N1 N2 107.3(4) . . ?
N1 N2 B1 120.1(4) . . ?
C14 N2 N1 109.4(4) . . ?
C14 N2 B1 130.5(5) . . ?
N4 N3 W1 120.5(3) . . ?
C22 N3 W1 132.8(4) . . ?
C22 N3 N4 106.8(4) . . ?
N3 N4 B1 120.5(4) . . ?
C24 N4 N3 109.6(4) . . ?
C24 N4 B1 129.2(5) . . ?
N6 N5 W1 120.7(3) . . ?
C32 N5 W1 132.1(4) . . ?
C32 N5 N6 107.0(4) . . ?
N5 N6 B1 120.8(4) . . ?
C34 N6 N5 109.3(5) . . ?
C34 N6 B1 129.7(5) . . ?
W1 C1 Pt1 169.2(3) . . ?
O1 C2 W1 178.2(5) . . ?
O2 C3 W1 174.0(5) . . ?
N1 C12 C11 123.0(5) . . ?
N1 C12 C13 109.5(5) . . ?
C13 C12 C11 127.5(5) . . ?
C14 C13 C12 106.1(5) . . ?
N2 C14 C13 107.6(5) . . ?
N2 C14 C15 123.5(5) . . ?
C13 C14 C15 128.9(5) . . ?
N3 C22 C21 122.2(5) . . ?
N3 C22 C23 109.1(5) . . ?
C23 C22 C21 128.7(5) . . ?
C24 C23 C22 106.9(5) . . ?
N4 C24 C23 107.6(5) . . ?
N4 C24 C25 122.6(5) . . ?
C23 C24 C25 129.8(6) . . ?
N5 C32 C31 122.4(5) . . ?
N5 C32 C33 109.7(5) . . ?
C33 C32 C31 127.9(5) . . ?
C34 C33 C32 106.9(5) . . ?
N6 C34 C33 107.1(5) . . ?
N6 C34 C35 123.4(6) . . ?
C33 C34 C35 129.4(5) . . ?
C42 C41 P2 121.6(5) . . ?
C46 C41 P2 119.6(4) . . ?
C46 C41 C42 118.6(6) . . ?
C41 C42 C43 119.6(7) . . ?
C44 C43 C42 120.9(6) . . ?
C43 C44 C45 120.2(6) . . ?
C46 C45 C44 120.0(7) . . ?
C45 C46 C41 120.7(6) . . ?
C52 C51 P2 120.0(5) . . ?
C56 C51 P2 120.4(5) . . ?
C56 C51 C52 119.5(6) . . ?
C53 C52 C51 120.0(7) . . ?
C54 C53 C52 120.0(8) . . ?
C55 C54 C53 120.4(7) . . ?
C54 C55 C56 119.4(7) . . ?
C51 C56 C55 120.5(7) . . ?
C62 C61 P2 121.7(4) . . ?
C62 C61 C66 119.4(5) . . ?
C66 C61 P2 118.9(4) . . ?
C61 C62 C63 119.6(6) . . ?
C64 C63 C62 120.1(5) . . ?
C63 C64 C65 120.0(5) . . ?
C66 C65 C64 120.1(6) . . ?
C65 C66 C61 120.8(5) . . ?
C72 C71 P1 123.9(5) . . ?
C72 C71 C76 119.6(5) . . ?
C76 C71 P1 116.4(4) . . ?
C71 C72 C73 119.9(7) . . ?
C74 C73 C72 120.2(7) . . ?
C73 C74 C75 120.5(6) . . ?
C74 C75 C76 119.3(6) . . ?
C71 C76 C75 120.4(6) . . ?
C82 C81 P1 121.2(4) . . ?
C82 C81 C86 118.9(5) . . ?
C86 C81 P1 119.8(4) . . ?
C81 C82 C83 120.6(6) . . ?
C84 C83 C82 119.8(6) . . ?
C83 C84 C85 120.7(6) . . ?
C84 C85 C86 119.5(6) . . ?
C85 C86 C81 120.4(6) . . ?
C92 C91 P1 123.2(4) . . ?
C92 C91 C96 119.5(5) . . ?
C96 C91 P1 117.1(4) . . ?
C91 C92 C93 120.5(6) . . ?
C94 C93 C92 119.9(6) . . ?
C93 C94 C95 119.9(6) . . ?
C94 C95 C96 120.4(6) . . ?
C95 C96 C91 119.7(6) . . ?
N4 B1 N2 108.1(4) . . ?
N6 B1 N2 109.7(5) . . ?
N6 B1 N4 109.6(4) . . ?

loop_
_geom_bond_atom_site_label_1
_geom_bond_atom_site_label_2
_geom_bond_distance
_geom_bond_site_symmetry_2
_geom_bond_publ_flag
Pt1 Br1 2.5274(7) . ?
Pt1 P1 2.3265(12) . ?
Pt1 P2 2.3256(12) . ?
Pt1 C1 1.934(6) . ?
W1 N1 2.316(4) . ?
W1 N3 2.230(4) . ?
W1 N5 2.223(5) . ?
W1 C1 1.856(6) . ?
W1 C2 1.963(6) . ?
W1 C3 1.982(6) . ?
P1 C71 1.834(6) . ?
P1 C81 1.822(6) . ?
P1 C91 1.828(5) . ?
P2 C41 1.819(6) . ?
P2 C51 1.832(6) . ?
P2 C61 1.831(6) . ?
O1 C2 1.172(8) . ?
O2 C3 1.158(7) . ?
N1 N2 1.368(6) . ?
N1 C12 1.333(7) . ?
N2 C14 1.358(7) . ?
N2 B1 1.543(7) . ?
N3 N4 1.379(6) . ?
N3 C22 1.347(7) . ?
N4 C24 1.353(7) . ?
N4 B1 1.535(7) . ?
N5 N6 1.376(6) . ?
N5 C32 1.324(7) . ?
N6 C34 1.362(7) . ?
N6 B1 1.532(8) . ?
C11 C12 1.495(8) . ?
C12 C13 1.397(8) . ?
C13 C14 1.376(8) . ?
C14 C15 1.499(8) . ?
C21 C22 1.489(8) . ?
C22 C23 1.391(8) . ?
C23 C24 1.375(8) . ?
C24 C25 1.487(8) . ?
C31 C32 1.506(8) . ?
C32 C33 1.389(8) . ?
C33 C34 1.366(9) . ?
C34 C35 1.486(8) . ?
C41 C42 1.402(8) . ?
C41 C46 1.397(9) . ?
C42 C43 1.402(9) . ?
C43 C44 1.359(11) . ?
C44 C45 1.388(10) . ?
C45 C46 1.385(9) . ?
C51 C52 1.402(9) . ?
C51 C56 1.379(9) . ?
C52 C53 1.390(10) . ?
C53 C54 1.389(12) . ?
C54 C55 1.383(12) . ?
C55 C56 1.408(10) . ?
C61 C62 1.390(8) . ?
C61 C66 1.403(8) . ?
C62 C63 1.413(8) . ?
C63 C64 1.388(9) . ?
C64 C65 1.391(9) . ?
C65 C66 1.378(8) . ?
C71 C72 1.384(9) . ?
C71 C76 1.395(8) . ?
C72 C73 1.397(9) . ?
C73 C74 1.381(11) . ?
C74 C75 1.383(11) . ?
C75 C76 1.397(8) . ?
C81 C82 1.384(8) . ?
C81 C86 1.402(8) . ?
C82 C83 1.389(9) . ?
C83 C84 1.377(10) . ?
C84 C85 1.383(10) . ?
C85 C86 1.386(9) . ?
C91 C92 1.393(8) . ?
C91 C96 1.402(8) . ?
C92 C93 1.395(8) . ?
C93 C94 1.390(10) . ?
C94 C95 1.394(10) . ?
C95 C96 1.397(8) . ?

loop_
_exptl_oxdiff_crystal_face_indexfrac_h
_exptl_oxdiff_crystal_face_indexfrac_k
_exptl_oxdiff_crystal_face_indexfrac_l
_exptl_oxdiff_crystal_face_x
_exptl_oxdiff_crystal_face_y
_exptl_oxdiff_crystal_face_z
-0.1294 -3.6942 -14.4897 0.3404 0.4474 -0.8270
-0.0090 3.7609 14.5260 -0.3518 -0.4622 0.8140
-6.0215 2.2855 -0.8050 -0.4364 -0.5673 -0.6984
5.7278 -4.0086 -6.3271 0.5865 0.7649 0.2664
0.2380 14.5636 -2.0603 -0.9029 0.4297 0.0092
-0.2380 -14.5636 2.0603 0.9029 -0.4297 -0.0092
-3.2225 4.0398 -10.9889 -0.3328 0.1561 -0.9300
3.0636 -5.3743 10.7433 0.4121 -0.1940 0.8903
